data_1508359
loop_
_publ_author_name
'Brock, E. Anne'
'Davies, Stephen G.'
'Lee, James A.'
'Roberts, Paul M.'
'Thomson, James E.'

_publ_section_title
;
 Asymmetric Synthesis of the Tropane Alkaloid (+)-Pseudococaine via
 Ring-Closing Iodoamination.
;
_journal_issue 16
_journal_name_full 'Organic letters'
_journal_page_first 4278
_journal_page_last 4281
_journal_paper_doi 10.1021/ol3020607
_journal_volume 14
_journal_year 2012
_chemical_absolute_configuration unk
_chemical_formula_moiety 'C22 H33 N1 O4'
_chemical_formula_sum 'C22 H33 N O4'
_chemical_formula_weight 375.51
_space_group_IT_number 4
_symmetry_cell_setting monoclinic
_symmetry_space_group_name_Hall 'P 2yb'
_symmetry_space_group_name_H-M 'P 1 21 1'
_atom_sites_solution_hydrogens geom
_atom_sites_solution_primary direct
_cell_angle_alpha 90
_cell_angle_beta 103.0723(8)
_cell_angle_gamma 90
_cell_formula_units_Z 4
_cell_length_a 10.5891(2)
_cell_length_b 10.1907(2)
_cell_length_c 20.7473(4)
_cell_measurement_reflns_used 5116
_cell_measurement_temperature 150
_cell_measurement_theta_max 27
_cell_measurement_theta_min 5
_cell_volume 2180.83(7)
_computing_cell_refinement 'DENZO/SCALEPACK (Otwinowski & Minor, 1997)'
_computing_data_collection 'COLLECT (Nonius, 2001).'
_computing_data_reduction 'DENZO/SCALEPACK (Otwinowski & Minor, 1997)'
_computing_molecular_graphics 'CAMERON (Watkin et al., 1996)'
_computing_publication_material 'CRYSTALS (Betteridge et al., 2003)'
_computing_structure_refinement 'CRYSTALS (Betteridge et al., 2003)'
_computing_structure_solution 'SIR92 (Altomare et al., 1994)'
_diffrn_ambient_temperature 150
_diffrn_measured_fraction_theta_full 0.990
_diffrn_measured_fraction_theta_max 0.989
_diffrn_measurement_device Area
_diffrn_measurement_device_type 'Nonius KappaCCD'
_diffrn_measurement_method \w
_diffrn_radiation_monochromator graphite
_diffrn_radiation_type 'Mo K\a'
_diffrn_radiation_wavelength 0.71073
_diffrn_reflns_av_R_equivalents 0.041
_diffrn_reflns_limit_h_max 13
_diffrn_reflns_limit_h_min -13
_diffrn_reflns_limit_k_max 13
_diffrn_reflns_limit_k_min -13
_diffrn_reflns_limit_l_max 26
_diffrn_reflns_limit_l_min -26
_diffrn_reflns_number 9654
_diffrn_reflns_theta_full 26.952
_diffrn_reflns_theta_max 27.502
_diffrn_reflns_theta_min 5.135
_diffrn_standards_number 0
_exptl_absorpt_coefficient_mu 0.078
_exptl_absorpt_correction_T_max 0.98
_exptl_absorpt_correction_T_min 0.98
_exptl_absorpt_correction_type multi-scan
_exptl_absorpt_process_details 'DENZO/SCALEPACK (Otwinowski & Minor, 1997)'
_exptl_crystal_colour colourless
_exptl_crystal_density_diffrn 1.144
_exptl_crystal_density_method 'not measured'
_exptl_crystal_description block
_exptl_crystal_F_000 816
_exptl_crystal_size_max 0.270
_exptl_crystal_size_mid 0.240
_exptl_crystal_size_min 0.210
_refine_diff_density_max 0.25
_refine_diff_density_min -0.26
_refine_ls_extinction_method None
_refine_ls_goodness_of_fit_ref 0.9464
_refine_ls_hydrogen_treatment none
_refine_ls_matrix_type full
_refine_ls_number_parameters 487
_refine_ls_number_reflns 4301
_refine_ls_number_restraints 1
_refine_ls_R_factor_all 0.0566
_refine_ls_R_factor_gt 0.0415
_refine_ls_shift/su_max 0.0002219
_refine_ls_shift/su_mean 0.0000141
_refine_ls_structure_factor_coef Fsqd
_refine_ls_weighting_details
;
 Method, part 1, Chebychev polynomial, (Watkin, 1994, Prince, 1982) 
 [weight] = 1.0/[A~0~*T~0~(x)+A~1~*T~1~(x) ... +A~n-1~]*T~n-1~(x)] 
 where A~i~ are the Chebychev coefficients listed below and x= Fcalc/Fmax 
 Method = Robust Weighting (Prince, 1982) 
 W = [weight] * [1-(deltaF/6*sigmaF)^2^]^2^ 
 A~i~ are: 
 13.2 20.0 10.2 2.75 
;
_refine_ls_weighting_scheme calc
_refine_ls_wR_factor_all 0.1095
_refine_ls_wR_factor_gt 0.0948
_refine_ls_wR_factor_ref 0.1095
_reflns_limit_h_max 13
_reflns_limit_h_min -13
_reflns_limit_k_max 13
_reflns_limit_k_min 0
_reflns_limit_l_max 26
_reflns_limit_l_min 0
_reflns_number_gt 3490
_reflns_number_total 5228
_reflns_threshold_expression I>2.0\s(I)
_oxford_diffrn_Wilson_B_factor 3.10
_oxford_diffrn_Wilson_scale 7.00
_oxford_refine_ls_r_factor_ref 0.0566
_oxford_refine_ls_scale 0.3774(6)
_oxford_reflns_number_all 4301
_oxford_reflns_threshold_expression_ref I>-3.0\s(I)
_cod_data_source_file ol3020607_si_002.cif
_cod_data_source_block 13
_cod_depositor_comments
;
The following automatic conversions were performed:

'_symmetry_cell_setting' value 'Monoclinic' changed to 'monoclinic'
according to /home/saulius/struct/CIF-dictionaries/cif_core.dic
dictionary named 'cif_core.dic' version 2.4.2 from 2011-04-26.

Automatic conversion script
Id: cif_fix_values 1891 2012-01-12 08:04:46Z andrius 
;
_cod_original_formula_sum 'C22 H33 N1 O4'
_cod_database_code 1508359

loop_
_symmetry_equiv_pos_as_xyz
x,y,z
-x,y+1/2,-z

loop_
_atom_site_label
_atom_site_type_symbol
_atom_site_fract_x
_atom_site_fract_y
_atom_site_fract_z
_atom_site_U_iso_or_equiv
_atom_site_occupancy
_atom_site_adp_type
_atom_site_refinement_flags_posn
O1 O 0.2279(2) 0.4972(2) 0.15718(11) 0.0389 1.0000 Uani .
C2 C 0.1947(3) 0.3837(3) 0.15746(15) 0.0332 1.0000 Uani .
O3 O 0.07908(19) 0.3381(2) 0.12491(10) 0.0382 1.0000 Uani .
C4 C -0.0223(3) 0.4268(4) 0.08710(16) 0.0422 1.0000 Uani .
C5 C 0.0252(3) 0.4952(5) 0.03263(17) 0.0542 1.0000 Uani .
C6 C -0.0633(3) 0.5231(4) 0.13441(19) 0.0504 1.0000 Uani .
C7 C -0.1306(3) 0.3317(5) 0.0595(2) 0.0611 1.0000 Uani .
C8 C 0.2761(3) 0.2757(3) 0.19589(14) 0.0314 1.0000 Uani .
C9 C 0.4055(3) 0.2693(3) 0.17372(13) 0.0297 1.0000 Uani .
N10 N 0.3780(2) 0.2726(3) 0.10027(12) 0.0312 1.0000 Uani .
C11 C 0.4869(3) 0.3169(3) 0.07221(14) 0.0337 1.0000 Uani .
C12 C 0.4354(3) 0.3455(3) -0.00075(14) 0.0320 1.0000 Uani .
C13 C 0.3361(3) 0.4377(3) -0.02019(15) 0.0373 1.0000 Uani .
C14 C 0.2862(3) 0.4639(3) -0.08600(16) 0.0373 1.0000 Uani .
C15 C 0.3347(3) 0.3994(3) -0.13452(15) 0.0341 1.0000 Uani .
O16 O 0.2761(2) 0.4308(2) -0.19891(10) 0.0404 1.0000 Uani .
C17 C 0.3126(3) 0.3549(4) -0.24929(16) 0.0455 1.0000 Uani .
C18 C 0.4345(3) 0.3103(3) -0.11664(16) 0.0357 1.0000 Uani .
C19 C 0.4839(3) 0.2851(3) -0.04901(15) 0.0359 1.0000 Uani .
C20 C 0.5548(3) 0.4382(4) 0.10775(17) 0.0436 1.0000 Uani .
C21 C 0.3251(3) 0.1486(4) 0.06962(16) 0.0430 1.0000 Uani .
C22 C 0.4951(3) 0.1573(4) 0.20417(15) 0.0409 1.0000 Uani .
C23 C 0.5507(3) 0.1708(4) 0.27887(16) 0.0491 1.0000 Uani .
C24 C 0.4566(4) 0.1351(4) 0.31990(17) 0.0520 1.0000 Uani .
C25 C 0.3439(3) 0.1959(4) 0.31495(16) 0.0453 1.0000 Uani .
C26 C 0.2986(3) 0.3112(3) 0.27046(14) 0.0362 1.0000 Uani .
O27 O 0.1805(2) 0.3609(3) 0.28252(11) 0.0429 1.0000 Uani .
O28 O 0.40276(19) 0.6726(2) 0.23224(10) 0.0380 1.0000 Uani .
C29 C 0.3085(3) 0.7693(3) 0.24003(15) 0.0337 1.0000 Uani .
C30 C 0.2283(3) 0.8083(4) 0.17318(16) 0.0407 1.0000 Uani .
C31 C 0.1310(3) 0.8935(4) 0.16170(16) 0.0434 1.0000 Uani .
C32 C 0.0740(3) 0.9624(4) 0.21151(16) 0.0444 1.0000 Uani .
C33 C 0.0344(3) 0.8729(3) 0.26267(15) 0.0367 1.0000 Uani .
C34 C 0.1487(3) 0.8193(3) 0.31515(14) 0.0309 1.0000 Uani .
C35 C 0.2303(3) 0.7161(3) 0.28932(14) 0.0327 1.0000 Uani .
C36 C 0.3250(3) 0.6543(3) 0.34781(14) 0.0315 1.0000 Uani .
O37 O 0.42075(19) 0.7378(2) 0.37384(10) 0.0354 1.0000 Uani .
C38 C 0.5380(3) 0.6910(4) 0.42296(15) 0.0406 1.0000 Uani .
C39 C 0.5022(4) 0.6567(4) 0.48780(16) 0.0500 1.0000 Uani .
C40 C 0.5993(4) 0.5768(5) 0.3939(2) 0.0586 1.0000 Uani .
C41 C 0.6243(3) 0.8122(5) 0.43085(19) 0.0564 1.0000 Uani .
O42 O 0.3148(2) 0.5447(2) 0.36748(11) 0.0391 1.0000 Uani .
N43 N 0.1097(2) 0.7646(3) 0.37373(12) 0.0327 1.0000 Uani .
C44 C 0.0101(3) 0.6609(3) 0.35670(15) 0.0350 1.0000 Uani .
C45 C 0.0715(3) 0.8584(3) 0.41963(14) 0.0329 1.0000 Uani .
C46 C 0.0803(3) 0.7940(3) 0.48676(14) 0.0316 1.0000 Uani .
C47 C 0.0107(3) 0.8457(3) 0.53045(15) 0.0367 1.0000 Uani .
C48 C 0.0253(3) 0.7976(3) 0.59454(15) 0.0373 1.0000 Uani .
C49 C 0.1110(3) 0.6955(3) 0.61546(14) 0.0328 1.0000 Uani .
O50 O 0.1312(2) 0.6379(2) 0.67714(10) 0.0413 1.0000 Uani .
C51 C 0.1106(4) 0.7192(4) 0.72975(16) 0.0491 1.0000 Uani .
C52 C 0.1800(3) 0.6419(3) 0.57216(15) 0.0349 1.0000 Uani .
C53 C 0.1651(3) 0.6911(3) 0.50904(15) 0.0343 1.0000 Uani .
C54 C 0.1563(3) 0.9812(3) 0.42968(17) 0.0403 1.0000 Uani .
H51 H -0.0472 0.5425 0.0057 0.0813 1.0000 Uiso R
H52 H 0.0936 0.5552 0.0519 0.0823 1.0000 Uiso R
H53 H 0.0583 0.4313 0.0060 0.0818 1.0000 Uiso R
H61 H -0.1387 0.5721 0.1099 0.0764 1.0000 Uiso R
H62 H 0.0056 0.5832 0.1513 0.0771 1.0000 Uiso R
H63 H -0.0866 0.4748 0.1703 0.0766 1.0000 Uiso R
H71 H -0.2005 0.3791 0.0315 0.0915 1.0000 Uiso R
H72 H -0.1612 0.2894 0.0946 0.0913 1.0000 Uiso R
H73 H -0.1007 0.2672 0.0317 0.0919 1.0000 Uiso R
H81 H 0.2325 0.1912 0.1866 0.0380 1.0000 Uiso R
H91 H 0.4505 0.3521 0.1893 0.0372 1.0000 Uiso R
H111 H 0.5515 0.2452 0.0766 0.0413 1.0000 Uiso R
H131 H 0.3045 0.4799 0.0128 0.0449 1.0000 Uiso R
H141 H 0.2190 0.5237 -0.0988 0.0470 1.0000 Uiso R
H171 H 0.2623 0.3884 -0.2908 0.0691 1.0000 Uiso R
H172 H 0.4051 0.3656 -0.2468 0.0694 1.0000 Uiso R
H173 H 0.2921 0.2648 -0.2424 0.0688 1.0000 Uiso R
H181 H 0.4687 0.2671 -0.1493 0.0438 1.0000 Uiso R
H191 H 0.5519 0.2239 -0.0355 0.0417 1.0000 Uiso R
H201 H 0.6095 0.4758 0.0806 0.0664 1.0000 Uiso R
H202 H 0.6086 0.4168 0.1521 0.0656 1.0000 Uiso R
H203 H 0.4889 0.5026 0.1121 0.0656 1.0000 Uiso R
H211 H 0.2867 0.1631 0.0229 0.0662 1.0000 Uiso R
H212 H 0.3935 0.0839 0.0736 0.0657 1.0000 Uiso R
H213 H 0.2570 0.1168 0.0910 0.0650 1.0000 Uiso R
H221 H 0.5664 0.1569 0.1815 0.0507 1.0000 Uiso R
H222 H 0.4483 0.0736 0.1948 0.0507 1.0000 Uiso R
H231 H 0.5745 0.2611 0.2880 0.0602 1.0000 Uiso R
H232 H 0.6260 0.1156 0.2905 0.0603 1.0000 Uiso R
H241 H 0.4778 0.0645 0.3492 0.0648 1.0000 Uiso R
H251 H 0.2885 0.1674 0.3414 0.0553 1.0000 Uiso R
H261 H 0.3642 0.3811 0.2797 0.0434 1.0000 Uiso R
H291 H 0.3586 0.8470 0.2610 0.0398 1.0000 Uiso R
H301 H 0.2540 0.7677 0.1374 0.0523 1.0000 Uiso R
H311 H 0.0916 0.9121 0.1167 0.0545 1.0000 Uiso R
H321 H 0.1352 1.0249 0.2360 0.0544 1.0000 Uiso R
H322 H -0.0010 1.0107 0.1882 0.0529 1.0000 Uiso R
H331 H -0.0205 0.9242 0.2854 0.0461 1.0000 Uiso R
H332 H -0.0155 0.7994 0.2406 0.0461 1.0000 Uiso R
H341 H 0.2054 0.8954 0.3322 0.0380 1.0000 Uiso R
H351 H 0.1709 0.6451 0.2666 0.0401 1.0000 Uiso R
H393 H 0.5807 0.6365 0.5199 0.0768 1.0000 Uiso R
H392 H 0.4602 0.7307 0.5018 0.0754 1.0000 Uiso R
H391 H 0.4453 0.5821 0.4810 0.0763 1.0000 Uiso R
H401 H 0.6839 0.5583 0.4221 0.0865 1.0000 Uiso R
H402 H 0.6082 0.6002 0.3502 0.0866 1.0000 Uiso R
H403 H 0.5435 0.5000 0.3911 0.0871 1.0000 Uiso R
H411 H 0.7029 0.7929 0.4641 0.0834 1.0000 Uiso R
H412 H 0.5791 0.8868 0.4451 0.0839 1.0000 Uiso R
H413 H 0.6457 0.8342 0.3892 0.0839 1.0000 Uiso R
H441 H 0.0027 0.6176 0.3977 0.0547 1.0000 Uiso R
H442 H -0.0750 0.6989 0.3351 0.0553 1.0000 Uiso R
H443 H 0.0372 0.5987 0.3271 0.0551 1.0000 Uiso R
H451 H -0.0202 0.8854 0.4026 0.0399 1.0000 Uiso R
H471 H -0.0484 0.9144 0.5167 0.0436 1.0000 Uiso R
H481 H -0.0230 0.8330 0.6234 0.0449 1.0000 Uiso R
H511 H 0.1485 0.6744 0.7716 0.0750 1.0000 Uiso R
H512 H 0.1549 0.8025 0.7288 0.0756 1.0000 Uiso R
H513 H 0.0189 0.7346 0.7255 0.0753 1.0000 Uiso R
H521 H 0.2379 0.5692 0.5859 0.0427 1.0000 Uiso R
H531 H 0.2154 0.6553 0.4799 0.0412 1.0000 Uiso R
H543 H 0.1400 1.0321 0.4666 0.0619 1.0000 Uiso R
H542 H 0.2465 0.9537 0.4401 0.0616 1.0000 Uiso R
H541 H 0.1408 1.0369 0.3894 0.0618 1.0000 Uiso R
H281 H 0.3616 0.6089 0.2084 0.0591 1.0000 Uiso R
H271 H 0.1904 0.4219 0.3103 0.0688 1.0000 Uiso R

loop_
_atom_site_aniso_label
_atom_site_aniso_U_11
_atom_site_aniso_U_22
_atom_site_aniso_U_33
_atom_site_aniso_U_23
_atom_site_aniso_U_13
_atom_site_aniso_U_12
O1 0.0361(12) 0.0364(13) 0.0414(12) -0.0008(10) 0.0027(9) -0.0024(10)
C2 0.0285(14) 0.0419(19) 0.0291(15) -0.0028(13) 0.0060(12) -0.0018(14)
O3 0.0300(10) 0.0431(13) 0.0386(11) -0.0022(10) 0.0017(9) -0.0013(10)
C4 0.0293(15) 0.051(2) 0.0419(17) -0.0027(16) -0.0013(13) 0.0039(15)
C5 0.0439(19) 0.078(3) 0.0375(18) 0.0101(19) 0.0036(15) 0.014(2)
C6 0.0382(18) 0.058(2) 0.053(2) -0.0079(18) 0.0082(16) 0.0039(17)
C7 0.0339(18) 0.070(3) 0.072(3) -0.022(2) -0.0052(17) -0.0025(19)
C8 0.0298(14) 0.0322(16) 0.0305(15) -0.0002(13) 0.0031(11) -0.0041(13)
C9 0.0301(14) 0.0336(16) 0.0237(13) -0.0001(12) 0.0027(11) -0.0017(13)
N10 0.0340(13) 0.0329(13) 0.0265(12) -0.0008(11) 0.0063(10) -0.0033(12)
C11 0.0311(14) 0.0392(17) 0.0313(15) 0.0011(13) 0.0081(12) 0.0022(14)
C12 0.0316(14) 0.0336(17) 0.0311(14) -0.0003(13) 0.0079(12) 0.0002(13)
C13 0.0366(16) 0.0406(17) 0.0379(16) -0.0008(15) 0.0151(13) 0.0039(15)
C14 0.0347(15) 0.0382(18) 0.0397(16) 0.0030(14) 0.0096(13) 0.0076(14)
C15 0.0312(15) 0.0392(17) 0.0320(15) 0.0017(13) 0.0070(12) -0.0023(14)
O16 0.0395(12) 0.0488(14) 0.0323(11) 0.0021(11) 0.0069(9) 0.0042(11)
C17 0.0429(17) 0.061(2) 0.0330(16) -0.0050(16) 0.0091(13) -0.0010(17)
C18 0.0348(16) 0.0371(18) 0.0365(16) -0.0036(14) 0.0106(12) 0.0031(14)
C19 0.0352(16) 0.0355(17) 0.0376(16) -0.0002(14) 0.0094(13) 0.0087(14)
C20 0.0389(17) 0.052(2) 0.0406(18) -0.0040(16) 0.0110(14) -0.0100(17)
C21 0.0530(19) 0.0388(18) 0.0342(16) -0.0021(15) 0.0037(14) -0.0121(17)
C22 0.0433(17) 0.0434(19) 0.0342(16) 0.0030(15) 0.0048(13) 0.0102(16)
C23 0.0452(18) 0.058(2) 0.0387(18) 0.0012(18) -0.0010(14) 0.0119(18)
C24 0.059(2) 0.056(2) 0.0355(18) 0.0098(17) -0.0003(16) 0.006(2)
C25 0.052(2) 0.055(2) 0.0275(16) 0.0065(16) 0.0060(14) -0.0091(18)
C26 0.0331(15) 0.0467(19) 0.0294(15) -0.0029(14) 0.0082(12) -0.0062(15)
O27 0.0371(11) 0.0543(15) 0.0405(12) -0.0071(11) 0.0153(9) -0.0074(11)
O28 0.0340(11) 0.0459(14) 0.0351(11) -0.0015(10) 0.0097(9) -0.0032(11)
C29 0.0368(16) 0.0332(16) 0.0322(15) 0.0001(13) 0.0098(12) -0.0015(14)
C30 0.0443(18) 0.045(2) 0.0324(16) 0.0080(15) 0.0083(14) -0.0031(16)
C31 0.0475(19) 0.051(2) 0.0298(16) 0.0120(15) 0.0053(13) -0.0047(17)
C32 0.0505(19) 0.041(2) 0.0374(17) 0.0092(15) 0.0014(14) -0.0007(16)
C33 0.0357(15) 0.0411(18) 0.0313(15) 0.0059(14) 0.0032(12) -0.0004(14)
C34 0.0314(14) 0.0332(16) 0.0282(14) 0.0015(13) 0.0074(11) -0.0008(13)
C35 0.0310(15) 0.0366(17) 0.0297(15) 0.0003(13) 0.0051(12) -0.0033(14)
C36 0.0307(14) 0.0368(18) 0.0271(14) -0.0036(13) 0.0067(11) 0.0016(14)
O37 0.0340(11) 0.0385(13) 0.0300(11) 0.0029(9) -0.0006(8) 0.0008(10)
C38 0.0343(16) 0.052(2) 0.0316(16) 0.0020(15) -0.0009(12) 0.0065(16)
C39 0.0448(17) 0.069(3) 0.0326(18) 0.0098(18) 0.0019(14) 0.006(2)
C40 0.045(2) 0.075(3) 0.050(2) -0.007(2) -0.0021(16) 0.021(2)
C41 0.0435(19) 0.072(3) 0.047(2) -0.002(2) -0.0034(16) -0.012(2)
O42 0.0484(13) 0.0332(12) 0.0337(11) 0.0030(10) 0.0053(9) 0.0023(11)
N43 0.0359(13) 0.0324(14) 0.0307(13) 0.0025(11) 0.0094(10) -0.0012(12)
C44 0.0379(16) 0.0339(17) 0.0329(15) -0.0013(14) 0.0070(12) -0.0088(14)
C45 0.0341(15) 0.0334(17) 0.0305(15) 0.0013(13) 0.0057(12) 0.0011(13)
C46 0.0324(14) 0.0315(16) 0.0299(15) -0.0003(13) 0.0051(11) 0.0005(13)
C47 0.0406(16) 0.0346(17) 0.0355(16) 0.0026(14) 0.0098(13) 0.0092(14)
C48 0.0392(16) 0.0393(19) 0.0349(16) 0.0020(14) 0.0112(13) 0.0064(15)
C49 0.0346(15) 0.0353(17) 0.0288(14) 0.0039(13) 0.0081(12) 0.0000(13)
O50 0.0511(13) 0.0438(13) 0.0306(11) 0.0063(10) 0.0127(9) 0.0062(11)
C51 0.058(2) 0.059(2) 0.0326(17) 0.0058(16) 0.0152(15) 0.0150(19)
C52 0.0340(15) 0.0331(16) 0.0368(16) 0.0019(14) 0.0065(12) 0.0079(13)
C53 0.0336(15) 0.0377(17) 0.0324(15) 0.0022(14) 0.0089(12) 0.0036(14)
C54 0.0509(19) 0.0318(17) 0.0375(16) -0.0005(14) 0.0089(14) -0.0034(16)

loop_
_atom_type_symbol
_atom_type_scat_dispersion_real
_atom_type_scat_dispersion_imag
_atom_type_scat_Cromer_Mann_a1
_atom_type_scat_Cromer_Mann_b1
_atom_type_scat_Cromer_Mann_a2
_atom_type_scat_Cromer_Mann_b2
_atom_type_scat_Cromer_Mann_a3
_atom_type_scat_Cromer_Mann_b3
_atom_type_scat_Cromer_Mann_a4
_atom_type_scat_Cromer_Mann_b4
_atom_type_scat_Cromer_Mann_c
_atom_type_scat_source
C 0.0033 0.0016 2.3100 20.8439 1.0200 10.2075 1.5886 0.5687 0.8650 51.6512 0.2156 'International Tables Vol C 4.2.6.8 and 6.1.1.4'
H 0.0000 0.0000 0.4930 10.5109 0.3229 26.1257 0.1402 3.1424 0.0408 57.7998 0.0030 'International Tables Vol C 4.2.6.8 and 6.1.1.4'
N 0.0061 0.0033 12.2126 0.0057 3.1322 9.8933 2.0125 28.9975 1.1663 0.5826 -11.5290 'International Tables Vol C 4.2.6.8 and 6.1.1.4'
O 0.0106 0.0060 3.0485 13.2771 2.2868 5.7011 1.5463 0.3239 0.8670 32.9089 0.2508 'International Tables Vol C 4.2.6.8 and 6.1.1.4'

loop_
_geom_angle_atom_site_label_1
_geom_angle_atom_site_label_2
_geom_angle_atom_site_label_3
_geom_angle
_geom_angle_publ_flag
O1 C2 O3 124.2(3) yes
O1 C2 C8 124.6(3) yes
O3 C2 C8 111.2(3) yes
C2 O3 C4 121.7(3) yes
O3 C4 C5 110.7(3) yes
O3 C4 C6 109.3(3) yes
C5 C4 C6 112.2(3) yes
O3 C4 C7 101.9(3) yes
C5 C4 C7 111.5(3) yes
C6 C4 C7 110.8(3) yes
C4 C5 H51 107.8 no
C4 C5 H52 109.3 no
H51 C5 H52 110.2 no
C4 C5 H53 110.0 no
H51 C5 H53 110.4 no
H52 C5 H53 109.1 no
C4 C6 H61 108.1 no
C4 C6 H62 110.2 no
H61 C6 H62 109.2 no
C4 C6 H63 109.1 no
H61 C6 H63 109.8 no
H62 C6 H63 110.4 no
C4 C7 H71 108.8 no
C4 C7 H72 110.9 no
H71 C7 H72 109.7 no
C4 C7 H73 109.6 no
H71 C7 H73 106.9 no
H72 C7 H73 110.9 no
C2 C8 C9 108.2(2) yes
C2 C8 C26 107.3(3) yes
C9 C8 C26 111.1(2) yes
C2 C8 H81 110.6 no
C9 C8 H81 108.4 no
C26 C8 H81 111.2 no
C8 C9 N10 108.9(2) yes
C8 C9 C22 114.8(3) yes
N10 C9 C22 113.6(2) yes
C8 C9 H91 105.2 no
N10 C9 H91 106.5 no
C22 C9 H91 107.1 no
C9 N10 C11 115.0(2) yes
C9 N10 C21 113.1(2) yes
C11 N10 C21 110.4(2) yes
N10 C11 C12 108.4(2) yes
N10 C11 C20 112.3(2) yes
C12 C11 C20 110.4(3) yes
N10 C11 H111 108.8 no
C12 C11 H111 108.6 no
C20 C11 H111 108.2 no
C11 C12 C13 119.6(3) yes
C11 C12 C19 122.2(3) yes
C13 C12 C19 118.2(3) yes
C12 C13 C14 120.7(3) yes
C12 C13 H131 118.0 no
C14 C13 H131 121.3 no
C13 C14 C15 120.3(3) yes
C13 C14 H141 120.5 no
C15 C14 H141 119.1 no
C14 C15 O16 115.7(3) yes
C14 C15 C18 120.1(3) yes
O16 C15 C18 124.3(3) yes
C15 O16 C17 116.7(3) yes
O16 C17 H171 106.0 no
O16 C17 H172 109.7 no
H171 C17 H172 110.6 no
O16 C17 H173 107.6 no
H171 C17 H173 111.8 no
H172 C17 H173 111.0 no
C15 C18 C19 118.6(3) yes
C15 C18 H181 120.6 no
C19 C18 H181 120.9 no
C18 C19 C12 122.0(3) yes
C18 C19 H191 120.3 no
C12 C19 H191 117.7 no
C11 C20 H201 108.3 no
C11 C20 H202 112.2 no
H201 C20 H202 109.3 no
C11 C20 H203 108.6 no
H201 C20 H203 108.7 no
H202 C20 H203 109.6 no
N10 C21 H211 109.5 no
N10 C21 H212 110.1 no
H211 C21 H212 109.0 no
N10 C21 H213 109.6 no
H211 C21 H213 108.3 no
H212 C21 H213 110.3 no
C9 C22 C23 114.3(3) yes
C9 C22 H221 106.3 no
C23 C22 H221 109.0 no
C9 C22 H222 109.1 no
C23 C22 H222 109.8 no
H221 C22 H222 108.2 no
C22 C23 C24 113.6(3) yes
C22 C23 H231 107.9 no
C24 C23 H231 107.4 no
C22 C23 H232 108.0 no
C24 C23 H232 109.6 no
H231 C23 H232 110.2 no
C23 C24 C25 123.1(3) yes
C23 C24 H241 117.6 no
C25 C24 H241 119.3 no
C24 C25 C26 124.6(3) yes
C24 C25 H251 118.8 no
C26 C25 H251 116.6 no
C8 C26 C25 112.7(3) yes
C8 C26 O27 108.3(2) yes
C25 C26 O27 109.9(3) yes
C8 C26 H261 107.7 no
C25 C26 H261 109.5 no
O27 C26 H261 108.5 no
C26 O27 H271 114.0 no
C29 O28 H281 107.7 no
O28 C29 C30 109.8(3) yes
O28 C29 C35 108.8(2) yes
C30 C29 C35 115.1(2) yes
O28 C29 H291 106.2 no
C30 C29 H291 109.0 no
C35 C29 H291 107.5 no
C29 C30 C31 126.2(3) yes
C29 C30 H301 114.0 no
C31 C30 H301 119.8 no
C30 C31 C32 127.3(3) yes
C30 C31 H311 117.1 no
C32 C31 H311 115.6 no
C31 C32 C33 114.8(3) yes
C31 C32 H321 110.4 no
C33 C32 H321 106.5 no
C31 C32 H322 108.0 no
C33 C32 H322 109.1 no
H321 C32 H322 107.8 no
C32 C33 C34 114.2(3) yes
C32 C33 H331 107.6 no
C34 C33 H331 107.9 no
C32 C33 H332 109.7 no
C34 C33 H332 108.6 no
H331 C33 H332 108.7 no
C33 C34 C35 114.4(2) yes
C33 C34 N43 113.3(2) yes
C35 C34 N43 108.3(2) yes
C33 C34 H341 106.9 no
C35 C34 H341 108.4 no
N43 C34 H341 105.1 no
C34 C35 C29 114.7(3) yes
C34 C35 C36 109.1(2) yes
C29 C35 C36 108.4(2) yes
C34 C35 H351 108.4 no
C29 C35 H351 108.3 no
C36 C35 H351 107.8 no
C35 C36 O37 111.1(3) yes
C35 C36 O42 124.1(3) yes
O37 C36 O42 124.8(3) yes
C36 O37 C38 120.5(3) yes
O37 C38 C39 110.0(2) yes
O37 C38 C40 109.7(3) yes
C39 C38 C40 112.9(3) yes
O37 C38 C41 101.6(3) yes
C39 C38 C41 110.8(3) yes
C40 C38 C41 111.3(3) yes
C38 C39 H393 108.3 no
C38 C39 H392 108.3 no
H393 C39 H392 110.4 no
C38 C39 H391 109.1 no
H393 C39 H391 110.3 no
H392 C39 H391 110.5 no
C38 C40 H401 109.1 no
C38 C40 H402 109.0 no
H401 C40 H402 110.0 no
C38 C40 H403 109.3 no
H401 C40 H403 110.2 no
H402 C40 H403 109.2 no
C38 C41 H411 108.0 no
C38 C41 H412 109.8 no
H411 C41 H412 109.9 no
C38 C41 H413 110.4 no
H411 C41 H413 110.1 no
H412 C41 H413 108.6 no
C34 N43 C44 112.9(2) yes
C34 N43 C45 117.2(2) yes
C44 N43 C45 109.5(2) yes
N43 C44 H441 108.0 no
N43 C44 H442 110.9 no
H441 C44 H442 109.1 no
N43 C44 H443 108.7 no
H441 C44 H443 110.4 no
H442 C44 H443 109.8 no
N43 C45 C46 110.1(3) yes
N43 C45 C54 112.5(2) yes
C46 C45 C54 108.4(2) yes
N43 C45 H451 109.9 no
C46 C45 H451 107.2 no
C54 C45 H451 108.5 no
C45 C46 C47 120.0(3) yes
C45 C46 C53 122.0(3) yes
C47 C46 C53 117.7(3) yes
C46 C47 C48 121.8(3) yes
C46 C47 H471 119.8 no
C48 C47 H471 118.4 no
C47 C48 C49 119.2(3) yes
C47 C48 H481 120.8 no
C49 C48 H481 120.0 no
C48 C49 O50 124.3(3) yes
C48 C49 C52 119.7(3) yes
O50 C49 C52 116.0(3) yes
C49 O50 C51 116.4(3) yes
O50 C51 H511 107.7 no
O50 C51 H512 109.5 no
H511 C51 H512 108.7 no
O50 C51 H513 110.4 no
H511 C51 H513 110.9 no
H512 C51 H513 109.6 no
C49 C52 C53 120.5(3) yes
C49 C52 H521 120.2 no
C53 C52 H521 119.3 no
C46 C53 C52 121.1(3) yes
C46 C53 H531 119.0 no
C52 C53 H531 119.9 no
C45 C54 H543 110.0 no
C45 C54 H542 108.2 no
H543 C54 H542 108.6 no
C45 C54 H541 112.0 no
H543 C54 H541 109.4 no
H542 C54 H541 108.6 no

loop_
_geom_bond_atom_site_label_1
_geom_bond_atom_site_label_2
_geom_bond_distance
_geom_bond_publ_flag
O1 C2 1.209(4) yes
C2 O3 1.340(4) yes
C2 C8 1.509(4) yes
O3 C4 1.484(4) yes
C4 C5 1.508(5) yes
C4 C6 1.519(5) yes
C4 C7 1.512(5) yes
C5 H51 0.969 no
C5 H52 0.963 no
C5 H53 0.969 no
C6 H61 0.981 no
C6 H62 0.956 no
C6 H63 0.970 no
C7 H71 0.961 no
C7 H72 0.963 no
C7 H73 0.974 no
C8 C9 1.542(4) yes
C8 C26 1.554(4) yes
C8 H81 0.975 no
C9 N10 1.486(3) yes
C9 C22 1.527(4) yes
C9 H91 0.987 no
N10 C11 1.475(4) yes
N10 C21 1.467(4) yes
C11 C12 1.517(4) yes
C11 C20 1.533(5) yes
C11 H111 0.990 no
C12 C13 1.400(4) yes
C12 C19 1.371(4) yes
C13 C14 1.374(4) yes
C13 H131 0.933 no
C14 C15 1.393(4) yes
C14 H141 0.929 no
C15 O16 1.377(4) yes
C15 C18 1.380(4) yes
O16 C17 1.423(4) yes
C17 H171 0.966 no
C17 H172 0.975 no
C17 H173 0.961 no
C18 C19 1.406(4) yes
C18 H181 0.946 no
C19 H191 0.945 no
C20 H201 0.973 no
C20 H202 0.991 no
C20 H203 0.976 no
C21 H211 0.973 no
C21 H212 0.969 no
C21 H213 0.983 no
C22 C23 1.534(4) yes
C22 H221 0.976 no
C22 H222 0.984 no
C23 C24 1.495(5) yes
C23 H231 0.962 no
C23 H232 0.961 no
C24 C25 1.328(5) yes
C24 H241 0.935 no
C25 C26 1.504(5) yes
C25 H251 0.935 no
C26 O27 1.424(4) yes
C26 H261 0.983 no
O27 H271 0.837 no
O28 C29 1.438(4) yes
O28 H281 0.871 no
C29 C30 1.507(4) yes
C29 C35 1.552(4) yes
C29 H291 0.997 no
C30 C31 1.327(5) yes
C30 H301 0.942 no
C31 C32 1.485(5) yes
C31 H311 0.952 no
C32 C33 1.528(5) yes
C32 H321 0.967 no
C32 H322 0.966 no
C33 C34 1.534(4) yes
C33 H331 0.979 no
C33 H332 0.970 no
C34 C35 1.533(4) yes
C34 N43 1.478(4) yes
C34 H341 0.995 no
C35 C36 1.524(4) yes
C35 H351 1.003 no
C36 O37 1.340(4) yes
C36 O42 1.203(4) yes
O37 C38 1.495(3) yes
C38 C39 1.518(5) yes
C38 C40 1.522(5) yes
C38 C41 1.523(5) yes
C39 H393 0.963 no
C39 H392 0.953 no
C39 H391 0.961 no
C40 H401 0.971 no
C40 H402 0.963 no
C40 H403 0.974 no
C41 H411 0.974 no
C41 H412 0.979 no
C41 H413 0.968 no
N43 C44 1.478(4) yes
N43 C45 1.469(4) yes
C44 H441 0.977 no
C44 H442 0.990 no
C44 H443 0.971 no
C45 C46 1.523(4) yes
C45 C54 1.526(4) yes
C45 H451 0.995 no
C46 C47 1.394(4) yes
C46 C53 1.391(4) yes
C47 C48 1.393(4) yes
C47 H471 0.940 no
C48 C49 1.384(4) yes
C48 H481 0.942 no
C49 O50 1.380(4) yes
C49 C52 1.391(4) yes
O50 C51 1.426(4) yes
C51 H511 0.982 no
C51 H512 0.972 no
C51 H513 0.968 no
C52 C53 1.378(4) yes
C52 H521 0.963 no
C53 H531 0.962 no
C54 H543 0.973 no
C54 H542 0.972 no
C54 H541 0.992 no

loop_
_geom_hbond_atom_site_label_D
_geom_hbond_atom_site_label_H
_geom_hbond_atom_site_label_A
_geom_hbond_site_symmetry_A
_geom_hbond_angle_DHA
_geom_hbond_distance_DH
_geom_hbond_distance_HA
_geom_hbond_distance_DA
_geom_hbond_publ_flag
C23 H232 O50 2_646 139 0.96 2.52 3.301(5) yes
C51 H513 O27 2_556 158 0.97 2.45 3.361(5) yes
O28 H281 O1 . 164 0.87 1.94 2.783(5) yes
O27 H271 O42 . 147 0.84 2.00 2.739(5) yes

loop_
_cod_related_entry_id
_cod_related_entry_code
_cod_related_entry_database
1 30651994 ChemSpider
